data_8000546
loop_
_publ_author_name
'Zhang, Shuai'
'Zhao, Yifei'
'Zhou, Yayun'
'Li, Man'
'Wang, Wei'
'Ming, Hong'
'Jing, Xiping'
'Ye, Shi'

_publ_section_title
;
 Dipole-Orientation-Dependent F\"orster Resonance Energy Transfer from
 Aromatic Head Groups to MnBr<sub>4</sub><sup>2-</sup> Blocks in
 Organic-Inorganic Hybrids.
;
_journal_issue 36
_journal_name_full 'The journal of physical chemistry letters'
_journal_page_first 8692
_journal_page_last 8698
_journal_paper_doi 10.1021/acs.jpclett.1c02686
_journal_volume 12
_journal_year 2021
_chemical_formula_moiety 'Br4 Mn, 2(C20 H39 N2)'
_chemical_formula_sum 'C40 H78 Br4 Mn N4'
_chemical_formula_weight 989.64
_space_group_crystal_system triclinic
_space_group_IT_number 2
_space_group_name_Hall '-P 1'
_space_group_name_H-M_alt 'P -1'
_atom_sites_solution_hydrogens geom
_atom_sites_solution_primary dual
_audit_creation_date 2021-07-07
_audit_creation_method
;
Olex2 1.5-alpha
(compiled 2021.06.29 svn.r12e2184c for OlexSys, GUI svn.r6374)
;
_cell_angle_alpha 78.4020(10)
_cell_angle_beta 88.4100(10)
_cell_angle_gamma 76.3600(10)
_cell_formula_units_Z 4
_cell_length_a 9.25210(10)
_cell_length_b 17.3068(2)
_cell_length_c 30.8717(3)
_cell_measurement_reflns_used 24270
_cell_measurement_temperature 149.99(10)
_cell_measurement_theta_max 73.4650
_cell_measurement_theta_min 2.6860
_cell_volume 4704.80(9)
_computing_cell_refinement 'CrysAlisPro 1.171.39.28b (Rigaku OD, 2015)'
_computing_data_collection 'CrysAlisPro 1.171.39.28b (Rigaku OD, 2015)'
_computing_data_reduction 'CrysAlisPro 1.171.39.28b (Rigaku OD, 2015)'
_computing_molecular_graphics 'Olex2 1.5-alpha (Dolomanov et al., 2009)'
_computing_publication_material 'Olex2 1.5-alpha (Dolomanov et al., 2009)'
_computing_structure_refinement 'SHELXL 2018/3 (Sheldrick, 2015)'
_computing_structure_solution 'SHELXT 2018/2 (Sheldrick, 2018)'
_diffrn_ambient_environment N~2~
_diffrn_ambient_temperature 149.99(10)
_diffrn_detector 'CCD plate'
_diffrn_detector_area_resol_mean 7.9
_diffrn_detector_type 'Bruker SMART CCD 1K area detector'
_diffrn_measured_fraction_theta_full 0.985
_diffrn_measured_fraction_theta_max 0.950
_diffrn_measurement_details
;
List of Runs (angles in degrees, time in seconds):

  # Type    Start    End  Width  t~exp~   \w     \q     \k     \f   Frames
--------------------------------------------------------------------------
  1  \w    -44.00   5.00   0.50    0.50    --    0.00 -57.00 -60.00   98
  2  \w    -14.00  52.00   0.50    0.50    --    0.00  72.00 -60.00  132
  3  \w    -83.00 -50.00   0.50    0.50    --    0.00 -19.00 150.00   66
  4  \w     57.00  88.00   0.50    0.50    --    0.00  72.00 -60.00   62
  5  \w    -83.00  12.00   0.50    0.50    --    0.00 -72.00  90.00  190
  6  \w     -7.00  20.00   0.50    0.50    --    5.00  72.00 150.00   54
  7  \w     21.00  93.00   0.50    0.50    --    5.00  72.00 150.00  144
  8  \w   -112.00 -11.00   0.50    0.50    --  -98.80  19.00 120.00  202
  9  \w    -73.00 -47.00   0.50    0.50    --  -98.80  72.00 -60.00   52
 10  \w   -113.00 -14.00   0.50    0.50    --  -98.80  72.00-150.00  198
 11  \w   -112.00 -33.00   0.50    0.50    --  -98.80  72.00 -90.00  158
 12  \w   -113.00 -69.00   0.50    0.50    --  -98.80  72.00  90.00   88
 13  \w    -79.00 -10.00   0.50    0.50    --  -98.80  57.00-150.00  138
 14  \w   -105.00 -51.00   0.50    0.50    --  -98.80  72.00-120.00  108
 15  \w   -103.00 -77.00   0.50    0.50    --  -98.80  72.00 120.00   52
 16  \w    -93.00 -68.00   0.50    0.50    --  -98.80  72.00-180.00   50
 17  \w   -111.00 -39.00   0.50    0.50    --  -98.80  72.00 -30.00  144
 18  \w   -110.00 -16.00   0.50    0.50    --  -98.80  19.00  30.00  188
 19  \w   -112.00  -9.00   0.50    0.50    --  -98.80  57.00 150.00  206
 20  \w   -112.00 -20.00   0.50    0.50    --  -98.80  72.00  30.00  184
 21  \w   -109.00 -63.00   0.50    0.50    --  -98.80  72.00  60.00   92
 22  \w   -166.00-118.00   0.50    0.50    --  -98.80 -37.00-120.00   96
 23  \w   -101.00 -34.00   0.50    0.50    --  -98.80  72.00 150.00  134
 24  \w   -178.00 -12.00   0.50    0.50    --  -98.80   0.00-120.00  332
;
_diffrn_measurement_device 'four-circle diffractometer'
_diffrn_measurement_device_type 'XtaLAB AFC12 (RCD3): Kappa single'
_diffrn_measurement_method '\w scans'
_diffrn_orient_matrix_type 'CrysAlisPro convention (1999,Acta A55,543-557)'
_diffrn_orient_matrix_UB_11 0.0348507000
_diffrn_orient_matrix_UB_12 -0.0764417000
_diffrn_orient_matrix_UB_13 -0.0203993000
_diffrn_orient_matrix_UB_21 -0.0009927000
_diffrn_orient_matrix_UB_22 -0.0533835000
_diffrn_orient_matrix_UB_23 0.0463558000
_diffrn_orient_matrix_UB_31 -0.1677951000
_diffrn_orient_matrix_UB_32 0.0068906000
_diffrn_orient_matrix_UB_33 -0.0055863000
_diffrn_radiation_monochromator graphite
_diffrn_radiation_probe x-ray
_diffrn_radiation_type 'Cu K\a'
_diffrn_radiation_wavelength 1.54184
_diffrn_reflns_av_R_equivalents 0.0528
_diffrn_reflns_av_unetI/netI 0.0544
_diffrn_reflns_Laue_measured_fraction_full 0.985
_diffrn_reflns_Laue_measured_fraction_max 0.950
_diffrn_reflns_limit_h_max 6
_diffrn_reflns_limit_h_min -10
_diffrn_reflns_limit_k_max 21
_diffrn_reflns_limit_k_min -21
_diffrn_reflns_limit_l_max 38
_diffrn_reflns_limit_l_min -38
_diffrn_reflns_number 49805
_diffrn_reflns_point_group_measured_fraction_full 0.985
_diffrn_reflns_point_group_measured_fraction_max 0.950
_diffrn_reflns_theta_full 67.684
_diffrn_reflns_theta_max 73.948
_diffrn_reflns_theta_min 2.682
_diffrn_source 'fine-focus sealed X-ray tube'
_diffrn_source_target Mo
_diffrn_source_type 'Enhance (Cu) X-ray Source'
_exptl_absorpt_coefficient_mu 6.473
_exptl_absorpt_correction_T_max 1.00000
_exptl_absorpt_correction_T_min 0.68673
_exptl_absorpt_correction_type multi-scan
_exptl_absorpt_process_details
;
CrysAlisPro 1.171.39.28b (Rigaku Oxford Diffraction, 2015)
Empirical absorption correction using spherical harmonics,
 implemented in SCALE3 ABSPACK scaling algorithm.
;
_exptl_crystal_colour 'clear greenish green'
_exptl_crystal_colour_lustre clear
_exptl_crystal_colour_modifier greenish
_exptl_crystal_colour_primary green
_exptl_crystal_density_diffrn 1.397
_exptl_crystal_description needle
_exptl_crystal_F_000 2044
_exptl_crystal_size_max 0.1
_exptl_crystal_size_mid 0.01
_exptl_crystal_size_min 0.01
_refine_diff_density_max 1.286
_refine_diff_density_min -1.194
_refine_diff_density_rms 0.105
_refine_ls_extinction_method none
_refine_ls_goodness_of_fit_ref 1.076
_refine_ls_hydrogen_treatment constr
_refine_ls_matrix_type full
_refine_ls_number_parameters 891
_refine_ls_number_reflns 18155
_refine_ls_number_restraints 0
_refine_ls_restrained_S_all 1.076
_refine_ls_R_factor_all 0.0485
_refine_ls_R_factor_gt 0.0445
_refine_ls_shift/su_max 0.002
_refine_ls_shift/su_mean 0.000
_refine_ls_structure_factor_coef Fsqd
_refine_ls_weighting_details 'w=1/[\s^2^(Fo^2^)+(0.0822P)^2^+0.1563P] where P=(Fo^2^+2Fc^2^)/3'
_refine_ls_weighting_scheme calc
_refine_ls_wR_factor_gt 0.1251
_refine_ls_wR_factor_ref 0.1281
_reflns_Friedel_coverage 0.000
_reflns_number_gt 16162
_reflns_number_total 18155
_reflns_threshold_expression 'I > 2\s(I)'
_cod_data_source_file jz1c02686_si_002.cif
_cod_data_source_block 46
_cod_database_code 8000546
_shelx_shelxl_version_number 2018/3
_shelx_space_group_comment
;
The symmetry employed for this shelxl refinement is uniquely defined
by the following loop, which should always be used as a source of
symmetry information in preference to the above space-group names.
They are only intended as comments.
;
_shelx_estimated_absorpt_t_max 0.938
_shelx_estimated_absorpt_t_min 0.564
_reflns_odcompleteness_completeness 98.61
_reflns_odcompleteness_iscentric 1
_reflns_odcompleteness_theta 66.97
_olex2_refinement_description
;
1. Fixed Uiso
 At 1.2 times of:
  All C(H) groups, All C(H,H) groups
 At 1.5 times of:
  All C(H,H,H) groups
2.a Secondary CH2 refined with riding coordinates:
 C2(H2A,H2B), C3(H3A,H3B), C4(H4A,H4B), C5(H5A,H5B), C6(H6A,H6B), C8(H8A,H8B),
 C9(H9A,H9B), C11(H11A,H11B), C13(H13A,H13B), C14(H14A,H14B), C15(H15A,H15B),
 C16(H16A,H16B), C17(H17A,H17B), C18(H18A,H18B), C19(H19A,H19B), C21(H21A,H21B),
  C22(H22A,H22B), C23(H23A,H23B), C25(H25A,H25B), C26(H26A,H26B), C27(H27A,
 H27B), C29(H29A,H29B), C31(H31A,H31B), C32(H32A,H32B), C33(H33A,H33B),
 C35(H35A,H35B), C36(H36A,H36B), C37(H37A,H37B), C38(H38A,H38B), C39(H39A,H39B),
  C41(H41A,H41B), C42(H42A,H42B), C43(H43A,H43B), C44(H44A,H44B), C45(H45A,
 H45B), C46(H46A,H46B), C47(H47A,H47B), C48(H48A,H48B), C49(H49A,H49B),
 C50(H50A,H50B), C51(H51A,H51B), C53(H53A,H53B), C54(H54A,H54B), C56(H56A,H56B),
  C57(H57A,H57B), C58(H58A,H58B), C59(H59A,H59B), C60(H60A,H60B), C61(H61A,
 H61B), C62(H62A,H62B), C63(H63A,H63B), C64(H64A,H64B), C65(H65A,H65B),
 C67(H67A,H67B), C68(H68A,H68B), C70(H70A,H70B), C73(H73A,H73B), C77(H77A,H77B),
  C78(H78A,H78B), C80(H80A,H80B)
2.b Aromatic/amide H refined with riding coordinates:
 C1(H1), C7(H7), C10(H10), C12(H12), C20(H20), C24(H24), C28(H28), C30(H30),
 C40(H40), C52(H52), C55(H55), C69(H69)
2.c Idealised Me refined as rotating group:
 C34(H34A,H34B,H34C), C66(H66A,H66B,H66C), C71(H71A,H71B,H71C), C72(H72A,H72B,
 H72C), C74(H74A,H74B,H74C), C75(H75A,H75B,H75C), C76(H76A,H76B,H76C), C79(H79A,
 H79B,H79C)
;
_olex2_submission_special_instructions 'No special instructions were received'
_oxdiff_exptl_absorpt_empirical_details
;
Empirical correction (ABSPACK) includes:
- Absorption correction using spherical harmonics
- Frame scaling
;
_oxdiff_exptl_absorpt_empirical_full_max 1.984
_oxdiff_exptl_absorpt_empirical_full_min 0.288

loop_
_space_group_symop_operation_xyz
'x, y, z'
'-x, -y, -z'

loop_
_atom_site_label
_atom_site_type_symbol
_atom_site_fract_x
_atom_site_fract_y
_atom_site_fract_z
_atom_site_U_iso_or_equiv
_atom_site_adp_type
_atom_site_occupancy
_atom_site_site_symmetry_order
_atom_site_calc_flag
_atom_site_refinement_flags_posn
_atom_site_refinement_flags_adp
_atom_site_refinement_flags_occupancy
_atom_site_disorder_assembly
_atom_site_disorder_group
Br1 Br -0.24372(4) 1.06630(2) 0.42929(2) 0.03208(8) Uani 1 1 d . . . . .
Br2 Br -0.05668(4) 0.82701(2) 0.45462(2) 0.03209(8) Uani 1 1 d . . . . .
Br3 Br -0.02805(4) 0.96073(2) 0.33079(2) 0.03197(8) Uani 1 1 d . . . . .
Br4 Br 0.52498(4) 0.48226(2) 0.67022(2) 0.03897(9) Uani 1 1 d . . . . .
Br5 Br 0.91268(4) 0.49781(2) 0.60373(2) 0.04012(9) Uani 1 1 d . . . . .
Br6 Br -0.42948(4) 0.91153(2) 0.37372(2) 0.03948(9) Uani 1 1 d . . . . .
Br7 Br 0.69197(4) 0.69154(2) 0.65163(2) 0.04886(11) Uani 1 1 d . . . . .
Br8 Br 0.49773(5) 0.62020(4) 0.55242(2) 0.06916(15) Uani 1 1 d . . . . .
Mn1 Mn 0.65662(5) 0.57532(3) 0.62122(2) 0.02695(11) Uani 1 1 d . . . . .
Mn2 Mn -0.19435(5) 0.94178(3) 0.39537(2) 0.02650(11) Uani 1 1 d . . . . .
N1 N 0.7471(3) 0.91623(14) 0.61914(7) 0.0273(5) Uani 1 1 d . . . . .
N2 N 1.1615(3) 0.62314(14) 0.67622(7) 0.0283(5) Uani 1 1 d . . . . .
N3 N 1.1356(3) 0.70481(14) 0.61270(8) 0.0303(5) Uani 1 1 d . . . . .
N4 N 0.2287(3) 0.73282(14) 0.37750(8) 0.0289(5) Uani 1 1 d . . . . .
N5 N 0.6806(3) 0.90779(16) 0.55433(8) 0.0339(5) Uani 1 1 d . . . . .
N6 N 0.6928(3) 0.64611(15) 0.40291(8) 0.0303(5) Uani 1 1 d . . . . .
N7 N 0.3214(3) 0.77159(14) 0.43027(8) 0.0302(5) Uani 1 1 d . . . . .
N8 N 0.7563(3) 0.55175(16) 0.46114(8) 0.0350(6) Uani 1 1 d . . . . .
C1 C 1.0886(3) 0.64439(17) 0.63803(9) 0.0305(6) Uani 1 1 d . . . . .
H1 H 1.015571 0.620750 0.630052 0.037 Uiso 1 1 calc R U . . .
C2 C 0.6727(3) 0.21587(16) 1.22258(8) 0.0263(5) Uani 1 1 d . . . . .
H2A H 0.733569 0.243275 1.236263 0.032 Uiso 1 1 calc R U . . .
H2B H 0.572452 0.249911 1.218987 0.032 Uiso 1 1 calc R U . . .
C3 C 0.5173(3) 0.56058(17) 1.07678(9) 0.0303(6) Uani 1 1 d . . . . .
H3A H 0.495897 0.515674 1.065783 0.036 Uiso 1 1 calc R U . . .
H3B H 0.425838 0.602452 1.074816 0.036 Uiso 1 1 calc R U . . .
C4 C 0.7339(3) 0.20544(16) 1.17702(9) 0.0284(6) Uani 1 1 d . . . . .
H4A H 0.834784 0.172243 1.180805 0.034 Uiso 1 1 calc R U . . .
H4B H 0.674551 0.176439 1.163934 0.034 Uiso 1 1 calc R U . . .
C5 C 0.9980(3) 0.45697(16) 0.86745(9) 0.0289(6) Uani 1 1 d . . . . .
H5A H 0.940886 0.424947 0.855925 0.035 Uiso 1 1 calc R U . . .
H5B H 1.099113 0.424571 0.872820 0.035 Uiso 1 1 calc R U . . .
C6 C 0.7350(3) 0.28445(16) 1.14525(9) 0.0285(6) Uani 1 1 d . . . . .
H6A H 0.792472 0.314244 1.158469 0.034 Uiso 1 1 calc R U . . .
H6B H 0.633916 0.317163 1.140627 0.034 Uiso 1 1 calc R U . . .
C7 C 0.6498(3) 0.89348(18) 0.59713(9) 0.0314(6) Uani 1 1 d . . . . .
H7 H 0.572405 0.871097 0.609480 0.038 Uiso 1 1 calc R U . . .
C8 C 0.9997(3) 0.53270(17) 0.83250(9) 0.0299(6) Uani 1 1 d . . . . .
H8A H 1.057032 0.564966 0.843737 0.036 Uiso 1 1 calc R U . . .
H8B H 0.898816 0.565123 0.826678 0.036 Uiso 1 1 calc R U . . .
C9 C 0.7904(3) 0.80041(17) 0.76394(9) 0.0303(6) Uani 1 1 d . . . . .
H9A H 0.698375 0.842090 0.759452 0.036 Uiso 1 1 calc R U . . .
H9B H 0.773879 0.753545 0.753847 0.036 Uiso 1 1 calc R U . . .
C10 C 0.2444(3) 0.79719(17) 0.39261(9) 0.0296(6) Uani 1 1 d . . . . .
H10 H 0.207356 0.851114 0.378971 0.036 Uiso 1 1 calc R U . . .
C11 C 0.4679(3) 0.92263(16) -0.09057(9) 0.0286(6) Uani 1 1 d . . . . .
H11A H 0.411192 0.891430 -0.102963 0.034 Uiso 1 1 calc R U . . .
H11B H 0.568759 0.889978 -0.085009 0.034 Uiso 1 1 calc R U . . .
C12 C 0.7004(3) 0.56813(18) 0.42016(9) 0.0306(6) Uani 1 1 d . . . . .
H12 H 0.671498 0.531434 0.405970 0.037 Uiso 1 1 calc R U . . .
C13 C 0.7142(3) 0.74529(17) 0.84218(9) 0.0299(6) Uani 1 1 d . . . . .
H13A H 0.692907 0.699839 0.831718 0.036 Uiso 1 1 calc R U . . .
H13B H 0.623307 0.787704 0.839282 0.036 Uiso 1 1 calc R U . . .
C14 C 0.5813(3) 0.62302(17) 0.99876(9) 0.0292(6) Uani 1 1 d . . . . .
H14A H 0.559608 0.577997 0.987942 0.035 Uiso 1 1 calc R U . . .
H14B H 0.489876 0.664950 0.996803 0.035 Uiso 1 1 calc R U . . .
C15 C 1.0671(4) 0.51167(17) 0.78922(9) 0.0305(6) Uani 1 1 d . . . . .
H15A H 1.167631 0.478927 0.795375 0.037 Uiso 1 1 calc R U . . .
H15B H 1.009749 0.478982 0.778372 0.037 Uiso 1 1 calc R U . . .
C16 C 0.5668(3) 0.53122(18) 1.12541(9) 0.0305(6) Uani 1 1 d . . . . .
H16A H 0.658217 0.489305 1.127434 0.037 Uiso 1 1 calc R U . . .
H16B H 0.588031 0.576100 1.136478 0.037 Uiso 1 1 calc R U . . .
C17 C 0.3996(3) 0.86155(16) -0.01299(9) 0.0293(6) Uani 1 1 d . . . . .
H17A H 0.501060 0.829503 -0.007800 0.035 Uiso 1 1 calc R U . . .
H17B H 0.343402 0.829984 -0.025258 0.035 Uiso 1 1 calc R U . . .
C18 C 0.9328(3) 0.39707(16) 0.94552(9) 0.0284(6) Uani 1 1 d . . . . .
H18A H 0.876951 0.365066 0.933462 0.034 Uiso 1 1 calc R U . . .
H18B H 1.034400 0.365298 0.950716 0.034 Uiso 1 1 calc R U . . .
C19 C 0.8948(3) 0.84232(17) 0.68660(9) 0.0296(6) Uani 1 1 d . . . . .
H19A H 0.889263 0.790822 0.679701 0.035 Uiso 1 1 calc R U . . .
H19B H 0.982093 0.857152 0.672492 0.035 Uiso 1 1 calc R U . . .
C20 C 0.3571(4) 0.68829(18) 0.43973(10) 0.0336(6) Uani 1 1 d . . . . .
H20 H 0.411351 0.654986 0.464216 0.040 Uiso 1 1 calc R U . . .
C21 C 0.4513(3) 0.49764(17) 1.15472(9) 0.0299(6) Uani 1 1 d . . . . .
H21A H 0.360456 0.539897 1.152966 0.036 Uiso 1 1 calc R U . . .
H21B H 0.428866 0.453449 1.143260 0.036 Uiso 1 1 calc R U . . .
C22 C 0.8664(3) 0.41255(16) 0.98971(9) 0.0284(6) Uani 1 1 d . . . . .
H22A H 0.922448 0.444237 1.001951 0.034 Uiso 1 1 calc R U . . .
H22B H 0.764781 0.444370 0.984615 0.034 Uiso 1 1 calc R U . . .
C23 C 0.9125(3) 0.83199(18) 0.73652(9) 0.0308(6) Uani 1 1 d . . . . .
H23A H 0.915641 0.884024 0.743172 0.037 Uiso 1 1 calc R U . . .
H23B H 1.007471 0.794815 0.745797 0.037 Uiso 1 1 calc R U . . .
C24 C 1.2609(4) 0.67179(18) 0.67539(10) 0.0339(6) Uani 1 1 d . . . . .
H24 H 1.326337 0.669998 0.698107 0.041 Uiso 1 1 calc R U . . .
C25 C 0.6462(3) 0.68497(16) 0.92051(9) 0.0286(6) Uani 1 1 d . . . . .
H25A H 0.624913 0.639846 0.909707 0.034 Uiso 1 1 calc R U . . .
H25B H 0.554752 0.726887 0.918398 0.034 Uiso 1 1 calc R U . . .
C26 C 0.7564(3) 0.90681(17) 0.66761(8) 0.0288(6) Uani 1 1 d . . . . .
H26A H 0.668340 0.891296 0.680706 0.035 Uiso 1 1 calc R U . . .
H26B H 0.760023 0.958230 0.674982 0.035 Uiso 1 1 calc R U . . .
C27 C 0.9327(3) 0.47443(16) 0.91127(9) 0.0291(6) Uani 1 1 d . . . . .
H27A H 0.831297 0.506565 0.906111 0.035 Uiso 1 1 calc R U . . .
H27B H 0.989699 0.506234 0.923018 0.035 Uiso 1 1 calc R U . . .
C28 C 0.2989(4) 0.66407(18) 0.40688(10) 0.0351(7) Uani 1 1 d . . . . .
H28 H 0.304780 0.610732 0.404440 0.042 Uiso 1 1 calc R U . . .
C29 C 0.8670(3) 0.33513(16) 1.02317(9) 0.0279(6) Uani 1 1 d . . . . .
H29A H 0.968662 0.303407 1.028171 0.033 Uiso 1 1 calc R U . . .
H29B H 0.811206 0.303462 1.010792 0.033 Uiso 1 1 calc R U . . .
C30 C 1.2454(4) 0.72246(17) 0.63540(9) 0.0317(6) Uani 1 1 d . . . . .
H30 H 1.298685 0.761651 0.625238 0.038 Uiso 1 1 calc R U . . .
C31 C 0.5387(4) 0.98328(16) -0.16815(9) 0.0307(6) Uani 1 1 d . . . . .
H31A H 0.482790 0.951351 -0.180257 0.037 Uiso 1 1 calc R U . . .
H31B H 0.639934 0.951201 -0.162565 0.037 Uiso 1 1 calc R U . . .
C32 C 0.4001(3) 0.93909(16) -0.04677(9) 0.0295(6) Uani 1 1 d . . . . .
H32A H 0.298705 0.971009 -0.052211 0.035 Uiso 1 1 calc R U . . .
H32B H 0.455935 0.970880 -0.034513 0.035 Uiso 1 1 calc R U . . .
C33 C 0.8004(3) 0.27179(17) 1.10063(9) 0.0294(6) Uani 1 1 d . . . . .
H33A H 0.901965 0.239753 1.105404 0.035 Uiso 1 1 calc R U . . .
H33B H 0.744193 0.240761 1.087918 0.035 Uiso 1 1 calc R U . . .
C34 C 0.6260(4) 0.14300(18) 1.29997(9) 0.0355(7) Uani 1 1 d . . . . .
H34A H 0.532554 0.181827 1.299393 0.053 Uiso 1 1 calc R U . . .
H34B H 0.700954 0.160889 1.313547 0.053 Uiso 1 1 calc R U . . .
H34C H 0.616794 0.091301 1.316661 0.053 Uiso 1 1 calc R U . . .
C35 C 0.7607(3) 0.71803(17) 0.89113(9) 0.0289(6) Uani 1 1 d . . . . .
H35A H 0.852779 0.676471 0.893879 0.035 Uiso 1 1 calc R U . . .
H35B H 0.780291 0.763823 0.901648 0.035 Uiso 1 1 calc R U . . .
C36 C 0.3331(3) 0.87707(16) 0.03115(9) 0.0297(6) Uani 1 1 d . . . . .
H36A H 0.231398 0.908790 0.026027 0.036 Uiso 1 1 calc R U . . .
H36B H 0.388921 0.908867 0.043381 0.036 Uiso 1 1 calc R U . . .
C37 C 0.6700(4) 0.13507(17) 1.25299(9) 0.0309(6) Uani 1 1 d . . . . .
H37A H 0.600359 0.110629 1.240809 0.037 Uiso 1 1 calc R U . . .
H37B H 0.767843 0.098875 1.253732 0.037 Uiso 1 1 calc R U . . .
C38 C 0.8006(3) 0.34944(16) 1.06765(9) 0.0280(6) Uani 1 1 d . . . . .
H38A H 0.856938 0.380585 1.080222 0.034 Uiso 1 1 calc R U . . .
H38B H 0.699142 0.381523 1.062672 0.034 Uiso 1 1 calc R U . . .
C39 C 0.4709(3) 0.99989(16) -0.12442(9) 0.0296(6) Uani 1 1 d . . . . .
H39A H 0.370059 1.032552 -0.130000 0.036 Uiso 1 1 calc R U . . .
H39B H 0.527637 1.031102 -0.112044 0.036 Uiso 1 1 calc R U . . .
C40 C 0.8426(4) 0.94712(19) 0.58953(10) 0.0358(7) Uani 1 1 d . . . . .
H40 H 0.921443 0.967814 0.596252 0.043 Uiso 1 1 calc R U . . .
C41 C 0.6315(3) 0.59409(17) 1.04728(9) 0.0304(6) Uani 1 1 d . . . . .
H41A H 0.723055 0.552310 1.049247 0.037 Uiso 1 1 calc R U . . .
H41B H 0.652653 0.639167 1.058160 0.037 Uiso 1 1 calc R U . . .
C42 C 0.8313(3) 0.77673(17) 0.81310(9) 0.0304(6) Uani 1 1 d . . . . .
H42A H 0.923593 0.735222 0.817244 0.036 Uiso 1 1 calc R U . . .
H42B H 0.849067 0.823711 0.822784 0.036 Uiso 1 1 calc R U . . .
C43 C 0.3338(3) 0.79886(17) 0.06501(9) 0.0302(6) Uani 1 1 d . . . . .
H43A H 0.277396 0.767246 0.052849 0.036 Uiso 1 1 calc R U . . .
H43B H 0.435414 0.766969 0.069964 0.036 Uiso 1 1 calc R U . . .
C44 C 0.5402(4) 1.06009(18) -0.20240(10) 0.0362(7) Uani 1 1 d . . . . .
H44A H 0.439039 1.092251 -0.208019 0.043 Uiso 1 1 calc R U . . .
H44B H 0.596378 1.092007 -0.190380 0.043 Uiso 1 1 calc R U . . .
C45 C 0.2686(4) 0.81413(17) 0.10908(9) 0.0321(6) Uani 1 1 d . . . . .
H45A H 0.166272 0.844978 0.104206 0.039 Uiso 1 1 calc R U . . .
H45B H 0.323587 0.846780 0.120915 0.039 Uiso 1 1 calc R U . . .
C46 C 0.6958(3) 0.65635(17) 0.96902(9) 0.0288(6) Uani 1 1 d . . . . .
H46A H 0.787273 0.614490 0.971093 0.035 Uiso 1 1 calc R U . . .
H46B H 0.717102 0.701505 0.979784 0.035 Uiso 1 1 calc R U . . .
C47 C 1.0716(4) 0.58505(17) 0.75299(9) 0.0312(6) Uani 1 1 d . . . . .
H47A H 0.971300 0.617154 0.745440 0.037 Uiso 1 1 calc R U . . .
H47B H 1.127560 0.618801 0.763436 0.037 Uiso 1 1 calc R U . . .
C48 C 0.9674(3) 0.92041(18) -0.05270(9) 0.0326(6) Uani 1 1 d . . . . .
H48A H 0.985910 0.965834 -0.041569 0.039 Uiso 1 1 calc R U . . .
H48B H 1.059957 0.879248 -0.050261 0.039 Uiso 1 1 calc R U . . .
C49 C 1.0345(4) 0.98500(18) -0.12983(9) 0.0330(6) Uani 1 1 d . . . . .
H49A H 1.127962 0.944502 -0.127322 0.040 Uiso 1 1 calc R U . . .
H49B H 1.051131 1.030521 -0.118399 0.040 Uiso 1 1 calc R U . . .
C50 C 0.6368(4) 0.68740(19) 0.35839(10) 0.0343(6) Uani 1 1 d . . . . .
H50A H 0.557540 0.734503 0.360338 0.041 Uiso 1 1 calc R U . . .
H50B H 0.595417 0.651106 0.344929 0.041 Uiso 1 1 calc R U . . .
C51 C 0.9204(4) 0.94891(17) -0.10136(10) 0.0328(6) Uani 1 1 d . . . . .
H51A H 0.903807 0.903260 -0.112676 0.039 Uiso 1 1 calc R U . . .
H51B H 0.826856 0.989338 -0.103781 0.039 Uiso 1 1 calc R U . . .
C52 C 0.8010(4) 0.9419(2) 0.54884(10) 0.0366(7) Uani 1 1 d . . . . .
H52 H 0.845395 0.958265 0.522265 0.044 Uiso 1 1 calc R U . . .
C53 C 1.1445(4) 0.55690(17) 0.71232(9) 0.0344(7) Uani 1 1 d . . . . .
H53A H 1.241835 0.521787 0.720841 0.041 Uiso 1 1 calc R U . . .
H53B H 1.085185 0.525013 0.701610 0.041 Uiso 1 1 calc R U . . .
C54 C 0.7845(4) 0.82317(17) 0.05376(10) 0.0332(6) Uani 1 1 d . . . . .
H54A H 0.691482 0.864017 0.051069 0.040 Uiso 1 1 calc R U . . .
H54B H 0.766920 0.777096 0.043076 0.040 Uiso 1 1 calc R U . . .
C55 C 0.7482(4) 0.6795(2) 0.43379(11) 0.0402(7) Uani 1 1 d . . . . .
H55 H 0.757235 0.732795 0.430242 0.048 Uiso 1 1 calc R U . . .
C56 C 0.1400(3) 0.73240(19) 0.33873(9) 0.0335(6) Uani 1 1 d . . . . .
H56A H 0.061848 0.781849 0.333147 0.040 Uiso 1 1 calc R U . . .
H56B H 0.092550 0.687193 0.345884 0.040 Uiso 1 1 calc R U . . .
C57 C 0.9892(4) 1.01384(19) -0.17854(10) 0.0374(7) Uani 1 1 d . . . . .
H57A H 0.976806 0.967991 -0.190457 0.045 Uiso 1 1 calc R U . . .
H57B H 0.894049 1.052948 -0.181145 0.045 Uiso 1 1 calc R U . . .
C58 C 0.6481(4) 0.70354(18) 0.20966(10) 0.0357(7) Uani 1 1 d . . . . .
H58A H 0.556285 0.745257 0.207148 0.043 Uiso 1 1 calc R U . . .
H58B H 0.627858 0.658033 0.199007 0.043 Uiso 1 1 calc R U . . .
C59 C 0.4997(4) 0.4670(2) 1.20295(9) 0.0368(7) Uani 1 1 d . . . . .
H59A H 0.520860 0.511148 1.214737 0.044 Uiso 1 1 calc R U . . .
H59B H 0.590647 0.424773 1.204927 0.044 Uiso 1 1 calc R U . . .
C60 C 0.8994(3) 0.85777(18) 0.02475(9) 0.0324(6) Uani 1 1 d . . . . .
H60A H 0.992086 0.816693 0.027246 0.039 Uiso 1 1 calc R U . . .
H60B H 0.917767 0.903430 0.035676 0.039 Uiso 1 1 calc R U . . .
C61 C 0.8319(4) 0.79624(18) 0.10235(10) 0.0341(6) Uani 1 1 d . . . . .
H61A H 0.924308 0.754957 0.105051 0.041 Uiso 1 1 calc R U . . .
H61B H 0.850616 0.842171 0.112914 0.041 Uiso 1 1 calc R U . . .
C62 C 0.8521(3) 0.88568(17) -0.02386(10) 0.0325(6) Uani 1 1 d . . . . .
H62A H 0.759320 0.926710 -0.026390 0.039 Uiso 1 1 calc R U . . .
H62B H 0.833980 0.840012 -0.034846 0.039 Uiso 1 1 calc R U . . .
C63 C 0.7170(4) 0.76264(17) 0.13144(10) 0.0332(6) Uani 1 1 d . . . . .
H63A H 0.699291 0.716232 0.121130 0.040 Uiso 1 1 calc R U . . .
H63B H 0.624134 0.803649 0.128406 0.040 Uiso 1 1 calc R U . . .
C64 C 0.7576(4) 0.71409(19) 0.32943(10) 0.0342(6) Uani 1 1 d . . . . .
H64A H 0.843604 0.668803 0.331354 0.041 Uiso 1 1 calc R U . . .
H64B H 0.787543 0.757035 0.340179 0.041 Uiso 1 1 calc R U . . .
C65 C 0.6953(4) 0.67585(18) 0.25817(10) 0.0367(7) Uani 1 1 d . . . . .
H65A H 0.791518 0.637704 0.260429 0.044 Uiso 1 1 calc R U . . .
H65B H 0.624555 0.647315 0.273645 0.044 Uiso 1 1 calc R U . . .
C66 C 1.0835(5) 0.7438(2) 0.56724(10) 0.0466(8) Uani 1 1 d . . . . .
H66A H 1.147702 0.717944 0.546747 0.070 Uiso 1 1 calc R U . . .
H66B H 1.084853 0.800227 0.562129 0.070 Uiso 1 1 calc R U . . .
H66C H 0.983878 0.738787 0.563170 0.070 Uiso 1 1 calc R U . . .
C67 C 0.7058(4) 0.74454(17) 0.28118(10) 0.0347(6) Uani 1 1 d . . . . .
H67A H 0.609023 0.781945 0.279906 0.042 Uiso 1 1 calc R U . . .
H67B H 0.774804 0.774063 0.265459 0.042 Uiso 1 1 calc R U . . .
C68 C 0.7633(4) 0.73680(18) 0.18014(10) 0.0343(6) Uani 1 1 d . . . . .
H68A H 0.781862 0.783127 0.190336 0.041 Uiso 1 1 calc R U . . .
H68B H 0.855870 0.695541 0.183145 0.041 Uiso 1 1 calc R U . . .
C69 C 0.7866(4) 0.6213(2) 0.46968(11) 0.0419(8) Uani 1 1 d . . . . .
H69 H 0.826745 0.626811 0.495869 0.050 Uiso 1 1 calc R U . . .
C70 C 0.2724(4) 0.73666(19) 0.14298(10) 0.0389(7) Uani 1 1 d . . . . .
H70A H 0.374168 0.704784 0.147281 0.047 Uiso 1 1 calc R U . . .
H70B H 0.214106 0.704820 0.131792 0.047 Uiso 1 1 calc R U . . .
C71 C 0.6079(4) 1.0427(2) -0.24598(11) 0.0461(8) Uani 1 1 d . . . . .
H71A H 0.620894 1.092288 -0.264380 0.069 Uiso 1 1 calc R U . . .
H71B H 0.542885 1.020129 -0.260769 0.069 Uiso 1 1 calc R U . . .
H71C H 0.702737 1.004795 -0.240269 0.069 Uiso 1 1 calc R U . . .
C72 C 1.1023(4) 1.0524(2) -0.20566(10) 0.0435(8) Uani 1 1 d . . . . .
H72A H 1.071133 1.067215 -0.236205 0.065 Uiso 1 1 calc R U . . .
H72B H 1.197441 1.014492 -0.202613 0.065 Uiso 1 1 calc R U . . .
H72C H 1.110094 1.100084 -0.195317 0.065 Uiso 1 1 calc R U . . .
C73 C 0.2264(4) 0.7259(2) 0.29640(10) 0.0388(7) Uani 1 1 d . . . . .
H73A H 0.324434 0.690515 0.303363 0.047 Uiso 1 1 calc R U . . .
H73B H 0.238353 0.779094 0.281762 0.047 Uiso 1 1 calc R U . . .
C74 C 0.3811(4) 0.4333(2) 1.23096(10) 0.0410(7) Uani 1 1 d . . . . .
H74A H 0.363035 0.387995 1.220245 0.062 Uiso 1 1 calc R U . . .
H74B H 0.290717 0.474812 1.229006 0.062 Uiso 1 1 calc R U . . .
H74C H 0.415228 0.415924 1.261230 0.062 Uiso 1 1 calc R U . . .
C75 C 0.6039(4) 0.8859(3) 0.51919(12) 0.0539(10) Uani 1 1 d . . . . .
H75A H 0.649227 0.831058 0.516669 0.081 Uiso 1 1 calc R U . . .
H75B H 0.611498 0.921875 0.491625 0.081 Uiso 1 1 calc R U . . .
H75C H 0.501026 0.890314 0.526321 0.081 Uiso 1 1 calc R U . . .
C76 C 0.3504(4) 0.8229(2) 0.46013(11) 0.0420(8) Uani 1 1 d . . . . .
H76A H 0.385621 0.867635 0.443382 0.063 Uiso 1 1 calc R U . . .
H76B H 0.424367 0.791373 0.481964 0.063 Uiso 1 1 calc R U . . .
H76C H 0.260187 0.843145 0.474536 0.063 Uiso 1 1 calc R U . . .
C77 C 0.2103(4) 0.7544(2) 0.18797(11) 0.0424(7) Uani 1 1 d . . . . .
H77A H 0.267672 0.787017 0.198908 0.051 Uiso 1 1 calc R U . . .
H77B H 0.108109 0.785624 0.183719 0.051 Uiso 1 1 calc R U . . .
C78 C 0.1403(4) 0.6913(2) 0.26535(10) 0.0448(8) Uani 1 1 d . . . . .
H78A H 0.123494 0.640020 0.281387 0.054 Uiso 1 1 calc R U . . .
H78B H 0.043643 0.728271 0.258315 0.054 Uiso 1 1 calc R U . . .
C79 C 0.7864(5) 0.4726(2) 0.49087(12) 0.0538(9) Uani 1 1 d . . . . .
H79A H 0.741027 0.436662 0.479002 0.081 Uiso 1 1 calc R U . . .
H79B H 0.746172 0.478420 0.519350 0.081 Uiso 1 1 calc R U . . .
H79C H 0.891933 0.450676 0.493832 0.081 Uiso 1 1 calc R U . . .
C80 C 0.2161(4) 0.6775(2) 0.22207(11) 0.0446(8) Uani 1 1 d . . . . .
H80A H 0.319397 0.649546 0.228519 0.054 Uiso 1 1 calc R U . . .
H80B H 0.169160 0.642242 0.209486 0.054 Uiso 1 1 calc R U . . .

loop_
_atom_site_aniso_label
_atom_site_aniso_U_11
_atom_site_aniso_U_22
_atom_site_aniso_U_33
_atom_site_aniso_U_23
_atom_site_aniso_U_13
_atom_site_aniso_U_12
Br1 0.03971(18) 0.02718(14) 0.03184(15) -0.00750(11) 0.00480(13) -0.01186(12)
Br2 0.03712(18) 0.03209(15) 0.02493(14) 0.00059(11) -0.00015(12) -0.00915(13)
Br3 0.03969(18) 0.03313(15) 0.02205(14) -0.00057(11) 0.00175(12) -0.01083(13)
Br4 0.0500(2) 0.03325(16) 0.04095(17) -0.01048(13) 0.01326(15) -0.02285(15)
Br5 0.03255(18) 0.03856(17) 0.0565(2) -0.02298(15) 0.00659(15) -0.01195(14)
Br6 0.03667(19) 0.03356(16) 0.04992(19) -0.00388(14) -0.00654(15) -0.01451(14)
Br7 0.0492(2) 0.03378(17) 0.0748(3) -0.02665(17) 0.01460(19) -0.01985(15)
Br8 0.0518(3) 0.1168(4) 0.02880(18) -0.0074(2) -0.00940(17) -0.0049(3)
Mn1 0.0305(3) 0.0275(2) 0.0254(2) -0.00596(17) 0.00177(18) -0.01149(19)
Mn2 0.0320(3) 0.0243(2) 0.0245(2) -0.00312(16) 0.00124(18) -0.01097(18)
N1 0.0295(13) 0.0291(11) 0.0238(11) -0.0029(9) 0.0021(9) -0.0099(10)
N2 0.0369(14) 0.0247(11) 0.0253(11) -0.0040(9) 0.0035(10) -0.0124(10)
N3 0.0388(14) 0.0272(11) 0.0249(11) -0.0023(9) -0.0017(10) -0.0101(10)
N4 0.0289(13) 0.0327(12) 0.0276(11) -0.0083(9) 0.0022(10) -0.0103(10)
N5 0.0320(14) 0.0459(14) 0.0271(12) -0.0125(10) 0.0023(10) -0.0116(11)
N6 0.0317(14) 0.0309(12) 0.0307(12) -0.0059(10) 0.0012(10) -0.0122(10)
N7 0.0339(14) 0.0309(12) 0.0303(12) -0.0079(10) 0.0028(10) -0.0154(10)
N8 0.0370(15) 0.0404(14) 0.0287(12) -0.0068(10) 0.0007(11) -0.0112(11)
C1 0.0311(16) 0.0329(14) 0.0321(14) -0.0074(11) 0.0015(12) -0.0155(12)
C2 0.0303(15) 0.0253(12) 0.0248(12) -0.0060(10) 0.0008(11) -0.0085(11)
C3 0.0356(16) 0.0274(13) 0.0282(13) -0.0059(11) -0.0006(12) -0.0076(12)
C4 0.0354(16) 0.0243(12) 0.0268(13) -0.0057(10) 0.0022(11) -0.0090(11)
C5 0.0335(16) 0.0257(13) 0.0275(13) -0.0043(10) 0.0038(11) -0.0084(11)
C6 0.0337(16) 0.0278(13) 0.0243(12) -0.0068(10) -0.0005(11) -0.0063(11)
C7 0.0276(15) 0.0393(15) 0.0289(13) -0.0058(12) 0.0023(11) -0.0122(12)
C8 0.0360(16) 0.0267(13) 0.0268(13) -0.0044(11) 0.0023(12) -0.0083(12)
C9 0.0349(16) 0.0283(13) 0.0268(13) -0.0022(11) -0.0038(12) -0.0079(12)
C10 0.0312(16) 0.0281(13) 0.0300(13) -0.0053(11) 0.0001(12) -0.0084(11)
C11 0.0341(16) 0.0238(12) 0.0288(13) -0.0061(10) -0.0025(12) -0.0074(11)
C12 0.0319(16) 0.0337(14) 0.0308(14) -0.0100(11) 0.0044(12) -0.0143(12)
C13 0.0360(16) 0.0262(13) 0.0273(13) -0.0039(10) -0.0038(12) -0.0078(12)
C14 0.0343(16) 0.0262(13) 0.0270(13) -0.0047(10) -0.0014(12) -0.0073(12)
C15 0.0396(17) 0.0258(13) 0.0262(13) -0.0038(10) 0.0050(12) -0.0095(12)
C16 0.0340(16) 0.0315(14) 0.0273(13) -0.0065(11) -0.0017(12) -0.0092(12)
C17 0.0358(16) 0.0266(13) 0.0260(13) -0.0071(11) 0.0001(12) -0.0067(12)
C18 0.0344(16) 0.0264(13) 0.0246(12) -0.0045(10) 0.0032(11) -0.0082(11)
C19 0.0320(16) 0.0291(13) 0.0279(13) -0.0042(11) -0.0010(11) -0.0089(12)
C20 0.0389(17) 0.0318(14) 0.0302(14) -0.0054(11) -0.0012(12) -0.0092(13)
C21 0.0356(16) 0.0268(13) 0.0280(13) -0.0059(11) 0.0006(12) -0.0084(12)
C22 0.0347(16) 0.0267(13) 0.0250(12) -0.0070(10) 0.0028(11) -0.0083(11)
C23 0.0317(16) 0.0344(14) 0.0275(13) -0.0029(11) -0.0030(12) -0.0127(12)
C24 0.0418(18) 0.0324(14) 0.0322(14) -0.0059(12) -0.0022(13) -0.0180(13)
C25 0.0339(16) 0.0261(13) 0.0258(13) -0.0038(10) -0.0030(11) -0.0076(11)
C26 0.0330(16) 0.0335(14) 0.0203(12) -0.0029(10) 0.0012(11) -0.0112(12)
C27 0.0354(16) 0.0245(13) 0.0265(13) -0.0033(10) -0.0002(12) -0.0066(11)
C28 0.0441(19) 0.0270(14) 0.0347(15) -0.0047(12) -0.0003(13) -0.0102(13)
C29 0.0346(16) 0.0256(13) 0.0242(12) -0.0043(10) 0.0013(11) -0.0092(11)
C30 0.0388(17) 0.0275(13) 0.0316(14) -0.0024(11) 0.0030(12) -0.0169(12)
C31 0.0393(17) 0.0242(13) 0.0286(13) -0.0061(11) -0.0026(12) -0.0065(12)
C32 0.0352(16) 0.0237(12) 0.0300(13) -0.0052(10) 0.0004(12) -0.0080(11)
C33 0.0354(16) 0.0272(13) 0.0260(13) -0.0056(11) 0.0038(12) -0.0084(12)
C34 0.0436(19) 0.0333(15) 0.0297(14) -0.0039(12) 0.0023(13) -0.0112(13)
C35 0.0323(16) 0.0301(13) 0.0252(13) -0.0059(11) -0.0020(11) -0.0084(12)
C36 0.0338(16) 0.0265(13) 0.0298(13) -0.0078(11) 0.0027(12) -0.0077(11)
C37 0.0378(17) 0.0283(13) 0.0291(13) -0.0070(11) 0.0031(12) -0.0118(12)
C38 0.0339(16) 0.0260(13) 0.0245(12) -0.0049(10) 0.0005(11) -0.0079(11)
C39 0.0364(16) 0.0239(13) 0.0289(13) -0.0059(11) -0.0011(12) -0.0069(11)
C40 0.0416(18) 0.0421(16) 0.0313(14) -0.0103(12) 0.0066(13) -0.0227(14)
C41 0.0351(16) 0.0286(13) 0.0284(13) -0.0065(11) 0.0009(12) -0.0086(12)
C42 0.0330(16) 0.0308(14) 0.0274(13) -0.0031(11) -0.0049(12) -0.0091(12)
C43 0.0343(16) 0.0281(13) 0.0275(13) -0.0053(11) -0.0014(12) -0.0058(12)
C44 0.0409(18) 0.0291(14) 0.0372(15) -0.0047(12) 0.0051(13) -0.0075(13)
C45 0.0385(17) 0.0319(14) 0.0259(13) -0.0080(11) -0.0004(12) -0.0060(12)
C46 0.0324(16) 0.0294(13) 0.0252(13) -0.0055(10) -0.0041(11) -0.0077(11)
C47 0.0379(17) 0.0265(13) 0.0271(13) -0.0029(11) 0.0027(12) -0.0056(12)
C48 0.0357(17) 0.0305(14) 0.0333(14) -0.0089(12) -0.0011(12) -0.0087(12)
C49 0.0344(17) 0.0330(14) 0.0330(14) -0.0094(12) -0.0023(12) -0.0077(12)
C50 0.0349(17) 0.0347(15) 0.0350(15) -0.0053(12) 0.0006(13) -0.0128(13)
C51 0.0373(17) 0.0273(13) 0.0347(15) -0.0062(11) -0.0046(13) -0.0084(12)
C52 0.0437(19) 0.0445(17) 0.0265(14) -0.0072(12) 0.0078(13) -0.0203(14)
C53 0.0471(19) 0.0237(13) 0.0305(14) -0.0003(11) 0.0083(13) -0.0096(12)
C54 0.0366(17) 0.0277(13) 0.0364(15) -0.0090(12) 0.0000(13) -0.0078(12)
C55 0.0425(19) 0.0431(17) 0.0449(17) -0.0201(14) 0.0033(15) -0.0199(15)
C56 0.0304(16) 0.0401(16) 0.0321(14) -0.0113(12) -0.0022(12) -0.0085(13)
C57 0.0459(19) 0.0324(15) 0.0353(15) -0.0075(12) -0.0072(14) -0.0103(14)
C58 0.0390(18) 0.0302(14) 0.0408(16) -0.0080(12) 0.0001(14) -0.0128(13)
C59 0.0450(19) 0.0405(16) 0.0268(14) -0.0071(12) -0.0015(13) -0.0134(14)
C60 0.0343(17) 0.0317(14) 0.0326(14) -0.0094(11) -0.0012(12) -0.0078(12)
C61 0.0368(17) 0.0317(14) 0.0361(15) -0.0121(12) 0.0010(13) -0.0081(13)
C62 0.0323(16) 0.0289(14) 0.0373(15) -0.0081(12) -0.0028(12) -0.0073(12)
C63 0.0379(17) 0.0275(13) 0.0359(15) -0.0068(11) 0.0000(13) -0.0104(12)
C64 0.0346(17) 0.0343(15) 0.0362(15) -0.0051(12) 0.0031(13) -0.0145(13)
C65 0.0461(19) 0.0267(14) 0.0402(16) -0.0072(12) 0.0083(14) -0.0143(13)
C66 0.067(2) 0.0411(18) 0.0302(15) 0.0017(13) -0.0136(16) -0.0148(17)
C67 0.0405(18) 0.0276(14) 0.0369(15) -0.0048(12) 0.0040(13) -0.0119(12)
C68 0.0389(18) 0.0312(14) 0.0345(15) -0.0077(12) 0.0010(13) -0.0104(13)
C69 0.046(2) 0.054(2) 0.0364(16) -0.0206(15) 0.0009(14) -0.0226(16)
C70 0.0427(19) 0.0364(16) 0.0310(15) 0.0000(12) 0.0021(13) -0.0023(14)
C71 0.059(2) 0.0413(18) 0.0335(16) -0.0020(13) 0.0042(15) -0.0084(16)
C72 0.059(2) 0.0416(17) 0.0327(15) -0.0091(13) 0.0028(15) -0.0163(16)
C73 0.0360(18) 0.0460(17) 0.0294(14) 0.0026(13) 0.0022(13) -0.0087(14)
C74 0.051(2) 0.0477(18) 0.0284(14) -0.0071(13) 0.0001(14) -0.0191(16)
C75 0.040(2) 0.092(3) 0.0423(18) -0.037(2) 0.0016(16) -0.021(2)
C76 0.053(2) 0.0433(18) 0.0384(16) -0.0135(14) -0.0027(15) -0.0227(16)
C77 0.045(2) 0.0389(17) 0.0406(17) -0.0067(14) 0.0047(15) -0.0062(15)
C78 0.047(2) 0.057(2) 0.0316(15) -0.0084(14) -0.0008(14) -0.0157(17)
C79 0.067(3) 0.052(2) 0.0399(18) 0.0008(16) -0.0109(18) -0.0172(19)
C80 0.057(2) 0.0408(17) 0.0379(17) -0.0097(14) -0.0001(16) -0.0128(16)

loop_
_atom_type_symbol
_atom_type_description
_atom_type_scat_dispersion_real
_atom_type_scat_dispersion_imag
_atom_type_scat_source
C C 0.0181 0.0091 'International Tables Vol C Tables 4.2.6.8 and 6.1.1.4'
H H 0.0000 0.0000 'International Tables Vol C Tables 4.2.6.8 and 6.1.1.4'
Br Br -0.6763 1.2805 'International Tables Vol C Tables 4.2.6.8 and 6.1.1.4'
Mn Mn -0.5299 2.8052 'International Tables Vol C Tables 4.2.6.8 and 6.1.1.4'
N N 0.0311 0.0180 'International Tables Vol C Tables 4.2.6.8 and 6.1.1.4'

loop_
_geom_angle_atom_site_label_1
_geom_angle_atom_site_label_2
_geom_angle_atom_site_label_3
_geom_angle
_geom_angle_site_symmetry_1
_geom_angle_site_symmetry_3
_geom_angle_publ_flag
Br4 Mn1 Br5 110.11(2) . . ?
Br4 Mn1 Br8 103.03(2) . . ?
Br7 Mn1 Br4 115.25(2) . . ?
Br7 Mn1 Br5 106.91(2) . . ?
Br7 Mn1 Br8 112.04(2) . . ?
Br8 Mn1 Br5 109.44(2) . . ?
Br1 Mn2 Br2 105.434(18) . . ?
Br3 Mn2 Br1 109.078(18) . . ?
Br3 Mn2 Br2 108.79(2) . . ?
Br6 Mn2 Br1 111.83(2) . . ?
Br6 Mn2 Br2 109.965(19) . . ?
Br6 Mn2 Br3 111.529(19) . . ?
C7 N1 C26 125.9(2) . . ?
C7 N1 C40 108.5(2) . . ?
C40 N1 C26 125.5(2) . . ?
C1 N2 C24 108.1(2) . . ?
C1 N2 C53 125.6(3) . . ?
C24 N2 C53 126.2(3) . . ?
C1 N3 C30 108.6(2) . . ?
C1 N3 C66 125.6(3) . . ?
C30 N3 C66 125.7(3) . . ?
C10 N4 C28 108.3(2) . . ?
C10 N4 C56 127.3(3) . . ?
C28 N4 C56 124.2(2) . . ?
C7 N5 C52 108.7(2) . . ?
C7 N5 C75 125.5(3) . . ?
C52 N5 C75 125.7(3) . . ?
C12 N6 C50 125.0(2) . . ?
C12 N6 C55 108.3(3) . . ?
C55 N6 C50 126.7(3) . . ?
C10 N7 C20 109.0(2) . . ?
C10 N7 C76 126.0(3) . . ?
C20 N7 C76 124.7(3) . . ?
C12 N8 C69 108.2(3) . . ?
C12 N8 C79 125.6(3) . . ?
C69 N8 C79 126.2(3) . . ?
N2 C1 N3 109.4(3) . . ?
N2 C1 H1 125.3 . . ?
N3 C1 H1 125.3 . . ?
H2A C2 H2B 107.8 . . ?
C4 C2 H2A 109.1 . . ?
C4 C2 H2B 109.1 . . ?
C37 C2 H2A 109.1 . . ?
C37 C2 H2B 109.1 . . ?
C37 C2 C4 112.5(2) . . ?
H3A C3 H3B 107.7 . . ?
C16 C3 H3A 108.8 . . ?
C16 C3 H3B 108.8 . . ?
C41 C3 H3A 108.8 . . ?
C41 C3 H3B 108.8 . . ?
C41 C3 C16 113.9(2) . . ?
C2 C4 H4A 108.7 . . ?
C2 C4 H4B 108.7 . . ?
H4A C4 H4B 107.6 . . ?
C6 C4 C2 114.3(2) . . ?
C6 C4 H4A 108.7 . . ?
C6 C4 H4B 108.7 . . ?
H5A C5 H5B 107.6 . . ?
C8 C5 H5A 108.7 . . ?
C8 C5 H5B 108.7 . . ?
C27 C5 H5A 108.7 . . ?
C27 C5 H5B 108.7 . . ?
C27 C5 C8 114.2(2) . . ?
C4 C6 H6A 109.0 . . ?
C4 C6 H6B 109.0 . . ?
C4 C6 C33 112.9(2) . . ?
H6A C6 H6B 107.8 . . ?
C33 C6 H6A 109.0 . . ?
C33 C6 H6B 109.0 . . ?
N1 C7 N5 108.8(3) . . ?
N1 C7 H7 125.6 . . ?
N5 C7 H7 125.6 . . ?
C5 C8 H8A 109.2 . . ?
C5 C8 H8B 109.2 . . ?
C5 C8 C15 112.0(2) . . ?
H8A C8 H8B 107.9 . . ?
C15 C8 H8A 109.2 . . ?
C15 C8 H8B 109.2 . . ?
H9A C9 H9B 107.9 . . ?
C23 C9 H9A 109.3 . . ?
C23 C9 H9B 109.3 . . ?
C42 C9 H9A 109.3 . . ?
C42 C9 H9B 109.3 . . ?
C42 C9 C23 111.8(2) . . ?
N4 C10 H10 125.8 . . ?
N7 C10 N4 108.5(3) . . ?
N7 C10 H10 125.8 . . ?
H11A C11 H11B 107.7 . . ?
C32 C11 H11A 108.9 . . ?
C32 C11 H11B 108.9 . . ?
C32 C11 C39 113.3(2) . . ?
C39 C11 H11A 108.9 . . ?
C39 C11 H11B 108.9 . . ?
N6 C12 H12 125.8 . . ?
N8 C12 N6 108.4(2) . . ?
N8 C12 H12 125.8 . . ?
H13A C13 H13B 107.7 . . ?
C35 C13 H13A 108.9 . . ?
C35 C13 H13B 108.9 . . ?
C42 C13 H13A 108.9 . . ?
C42 C13 H13B 108.9 . . ?
C42 C13 C35 113.5(2) . . ?
H14A C14 H14B 107.7 . . ?
C41 C14 H14A 108.8 . . ?
C41 C14 H14B 108.8 . . ?
C46 C14 H14A 108.8 . . ?
C46 C14 H14B 108.8 . . ?
C46 C14 C41 113.7(2) . . ?
C8 C15 H15A 108.7 . . ?
C8 C15 H15B 108.7 . . ?
H15A C15 H15B 107.6 . . ?
C47 C15 C8 114.3(2) . . ?
C47 C15 H15A 108.7 . . ?
C47 C15 H15B 108.7 . . ?
C3 C16 H16A 108.9 . . ?
C3 C16 H16B 108.9 . . ?
H16A C16 H16B 107.7 . . ?
C21 C16 C3 113.4(2) . . ?
C21 C16 H16A 108.9 . . ?
C21 C16 H16B 108.9 . . ?
H17A C17 H17B 107.7 . . ?
C32 C17 H17A 108.9 . . ?
C32 C17 H17B 108.9 . . ?
C32 C17 C36 113.5(2) . . ?
C36 C17 H17A 108.9 . . ?
C36 C17 H17B 108.9 . . ?
H18A C18 H18B 107.7 . . ?
C22 C18 H18A 108.8 . . ?
C22 C18 H18B 108.8 . . ?
C22 C18 C27 114.0(2) . . ?
C27 C18 H18A 108.8 . . ?
C27 C18 H18B 108.8 . . ?
H19A C19 H19B 107.8 . . ?
C23 C19 H19A 109.0 . . ?
C23 C19 H19B 109.0 . . ?
C23 C19 C26 112.9(2) . . ?
C26 C19 H19A 109.0 . . ?
C26 C19 H19B 109.0 . . ?
N7 C20 H20 126.5 . . ?
C28 C20 N7 106.9(3) . . ?
C28 C20 H20 126.5 . . ?
C16 C21 H21A 108.7 . . ?
C16 C21 H21B 108.7 . . ?
H21A C21 H21B 107.6 . . ?
C59 C21 C16 114.1(2) . . ?
C59 C21 H21A 108.7 . . ?
C59 C21 H21B 108.7 . . ?
C18 C22 H22A 108.9 . . ?
C18 C22 H22B 108.9 . . ?
H22A C22 H22B 107.8 . . ?
C29 C22 C18 113.2(2) . . ?
C29 C22 H22A 108.9 . . ?
C29 C22 H22B 108.9 . . ?
C9 C23 H23A 108.4 . . ?
C9 C23 H23B 108.4 . . ?
C19 C23 C9 115.4(2) . . ?
C19 C23 H23A 108.4 . . ?
C19 C23 H23B 108.4 . . ?
H23A C23 H23B 107.5 . . ?
N2 C24 H24 126.4 . . ?
C30 C24 N2 107.3(3) . . ?
C30 C24 H24 126.4 . . ?
H25A C25 H25B 107.7 . . ?
C35 C25 H25A 108.9 . . ?
C35 C25 H25B 108.9 . . ?
C35 C25 C46 113.5(2) . . ?
C46 C25 H25A 108.9 . . ?
C46 C25 H25B 108.9 . . ?
N1 C26 C19 110.7(2) . . ?
N1 C26 H26A 109.5 . . ?
N1 C26 H26B 109.5 . . ?
C19 C26 H26A 109.5 . . ?
C19 C26 H26B 109.5 . . ?
H26A C26 H26B 108.1 . . ?
C5 C27 C18 112.7(2) . . ?
C5 C27 H27A 109.1 . . ?
C5 C27 H27B 109.1 . . ?
C18 C27 H27A 109.1 . . ?
C18 C27 H27B 109.1 . . ?
H27A C27 H27B 107.8 . . ?
N4 C28 H28 126.3 . . ?
C20 C28 N4 107.3(3) . . ?
C20 C28 H28 126.3 . . ?
C22 C29 H29A 108.8 . . ?
C22 C29 H29B 108.8 . . ?
C22 C29 C38 113.9(2) . . ?
H29A C29 H29B 107.7 . . ?
C38 C29 H29A 108.8 . . ?
C38 C29 H29B 108.8 . . ?
N3 C30 H30 126.7 . . ?
C24 C30 N3 106.7(3) . . ?
C24 C30 H30 126.7 . . ?
H31A C31 H31B 107.7 . . ?
C39 C31 H31A 108.8 . . ?
C39 C31 H31B 108.8 . . ?
C39 C31 C44 113.6(2) . . ?
C44 C31 H31A 108.8 . . ?
C44 C31 H31B 108.8 . . ?
C11 C32 C17 112.9(2) . . ?
C11 C32 H32A 109.0 . . ?
C11 C32 H32B 109.0 . . ?
C17 C32 H32A 109.0 . . ?
C17 C32 H32B 109.0 . . ?
H32A C32 H32B 107.8 . . ?
C6 C33 H33A 108.6 . . ?
C6 C33 H33B 108.6 . . ?
H33A C33 H33B 107.6 . . ?
C38 C33 C6 114.5(2) . . ?
C38 C33 H33A 108.6 . . ?
C38 C33 H33B 108.6 . . ?
H34A C34 H34B 109.5 . . ?
H34A C34 H34C 109.5 . . ?
H34B C34 H34C 109.5 . . ?
C37 C34 H34A 109.5 . . ?
C37 C34 H34B 109.5 . . ?
C37 C34 H34C 109.5 . . ?
C13 C35 H35A 108.7 . . ?
C13 C35 H35B 108.7 . . ?
C25 C35 C13 114.2(2) . . ?
C25 C35 H35A 108.7 . . ?
C25 C35 H35B 108.7 . . ?
H35A C35 H35B 107.6 . . ?
C17 C36 H36A 108.9 . . ?
C17 C36 H36B 108.9 . . ?
C17 C36 C43 113.2(2) . . ?
H36A C36 H36B 107.8 . . ?
C43 C36 H36A 108.9 . . ?
C43 C36 H36B 108.9 . . ?
C2 C37 H37A 108.9 . . ?
C2 C37 H37B 108.9 . . ?
C34 C37 C2 113.4(2) . . ?
C34 C37 H37A 108.9 . . ?
C34 C37 H37B 108.9 . . ?
H37A C37 H37B 107.7 . . ?
C29 C38 H38A 108.9 . . ?
C29 C38 H38B 108.9 . . ?
C33 C38 C29 113.5(2) . . ?
C33 C38 H38A 108.9 . . ?
C33 C38 H38B 108.9 . . ?
H38A C38 H38B 107.7 . . ?
C11 C39 H39A 108.9 . . ?
C11 C39 H39B 108.9 . . ?
C31 C39 C11 113.2(2) . . ?
C31 C39 H39A 108.9 . . ?
C31 C39 H39B 108.9 . . ?
H39A C39 H39B 107.7 . . ?
N1 C40 H40 126.3 . . ?
C52 C40 N1 107.4(3) . . ?
C52 C40 H40 126.3 . . ?
C3 C41 C14 113.5(2) . . ?
C3 C41 H41A 108.9 . . ?
C3 C41 H41B 108.9 . . ?
C14 C41 H41A 108.9 . . ?
C14 C41 H41B 108.9 . . ?
H41A C41 H41B 107.7 . . ?
C9 C42 H42A 108.7 . . ?
C9 C42 H42B 108.7 . . ?
C13 C42 C9 114.4(2) . . ?
C13 C42 H42A 108.7 . . ?
C13 C42 H42B 108.7 . . ?
H42A C42 H42B 107.6 . . ?
C36 C43 H43A 108.9 . . ?
C36 C43 H43B 108.9 . . ?
H43A C43 H43B 107.7 . . ?
C45 C43 C36 113.3(2) . . ?
C45 C43 H43A 108.9 . . ?
C45 C43 H43B 108.9 . . ?
C31 C44 H44A 109.0 . . ?
C31 C44 H44B 109.0 . . ?
H44A C44 H44B 107.8 . . ?
C71 C44 C31 113.1(3) . . ?
C71 C44 H44A 109.0 . . ?
C71 C44 H44B 109.0 . . ?
C43 C45 H45A 108.9 . . ?
C43 C45 H45B 108.9 . . ?
C43 C45 C70 113.3(2) . . ?
H45A C45 H45B 107.7 . . ?
C70 C45 H45A 108.9 . . ?
C70 C45 H45B 108.9 . . ?
C14 C46 C25 113.8(2) . . ?
C14 C46 H46A 108.8 . . ?
C14 C46 H46B 108.8 . . ?
C25 C46 H46A 108.8 . . ?
C25 C46 H46B 108.8 . . ?
H46A C46 H46B 107.7 . . ?
C15 C47 H47A 109.7 . . ?
C15 C47 H47B 109.7 . . ?
H47A C47 H47B 108.2 . . ?
C53 C47 C15 109.6(2) . . ?
C53 C47 H47A 109.7 . . ?
C53 C47 H47B 109.7 . . ?
H48A C48 H48B 107.7 . . ?
C51 C48 H48A 108.9 . . ?
C51 C48 H48B 108.9 . . ?
C51 C48 C62 113.5(2) . . ?
C62 C48 H48A 108.9 . . ?
C62 C48 H48B 108.9 . . ?
H49A C49 H49B 107.6 . . ?
C51 C49 H49A 108.8 . . ?
C51 C49 H49B 108.8 . . ?
C51 C49 C57 114.0(3) . . ?
C57 C49 H49A 108.8 . . ?
C57 C49 H49B 108.8 . . ?
N6 C50 H50A 109.2 . . ?
N6 C50 H50B 109.2 . . ?
N6 C50 C64 112.0(3) . . ?
H50A C50 H50B 107.9 . . ?
C64 C50 H50A 109.2 . . ?
C64 C50 H50B 109.2 . . ?
C48 C51 H51A 108.9 . . ?
C48 C51 H51B 108.9 . . ?
C49 C51 C48 113.3(2) . . ?
C49 C51 H51A 108.9 . . ?
C49 C51 H51B 108.9 . . ?
H51A C51 H51B 107.7 . . ?
N5 C52 H52 126.7 . . ?
C40 C52 N5 106.6(3) . . ?
C40 C52 H52 126.7 . . ?
N2 C53 C47 114.0(2) . . ?
N2 C53 H53A 108.8 . . ?
N2 C53 H53B 108.8 . . ?
C47 C53 H53A 108.8 . . ?
C47 C53 H53B 108.8 . . ?
H53A C53 H53B 107.7 . . ?
H54A C54 H54B 107.8 . . ?
C60 C54 H54A 108.9 . . ?
C60 C54 H54B 108.9 . . ?
C61 C54 H54A 108.9 . . ?
C61 C54 H54B 108.9 . . ?
C61 C54 C60 113.2(3) . . ?
N6 C55 H55 126.4 . . ?
C69 C55 N6 107.3(3) . . ?
C69 C55 H55 126.4 . . ?
N4 C56 H56A 108.4 . . ?
N4 C56 H56B 108.4 . . ?
N4 C56 C73 115.4(3) . . ?
H56A C56 H56B 107.5 . . ?
C73 C56 H56A 108.4 . . ?
C73 C56 H56B 108.4 . . ?
C49 C57 H57A 109.1 . . ?
C49 C57 H57B 109.1 . . ?
H57A C57 H57B 107.8 . . ?
C72 C57 C49 112.7(3) . . ?
C72 C57 H57A 109.1 . . ?
C72 C57 H57B 109.1 . . ?
H58A C58 H58B 107.6 . . ?
C65 C58 H58A 108.8 . . ?
C65 C58 H58B 108.8 . . ?
C65 C58 C68 114.0(3) . . ?
C68 C58 H58A 108.8 . . ?
C68 C58 H58B 108.8 . . ?
C21 C59 H59A 109.1 . . ?
C21 C59 H59B 109.1 . . ?
C21 C59 C74 112.3(3) . . ?
H59A C59 H59B 107.9 . . ?
C74 C59 H59A 109.1 . . ?
C74 C59 H59B 109.1 . . ?
C54 C60 H60A 108.9 . . ?
C54 C60 H60B 108.9 . . ?
C54 C60 C62 113.5(3) . . ?
H60A C60 H60B 107.7 . . ?
C62 C60 H60A 108.9 . . ?
C62 C60 H60B 108.9 . . ?
C54 C61 H61A 108.9 . . ?
C54 C61 H61B 108.9 . . ?
H61A C61 H61B 107.7 . . ?
C63 C61 C54 113.4(3) . . ?
C63 C61 H61A 108.9 . . ?
C63 C61 H61B 108.9 . . ?
C48 C62 H62A 108.9 . . ?
C48 C62 H62B 108.9 . . ?
C60 C62 C48 113.2(2) . . ?
C60 C62 H62A 108.9 . . ?
C60 C62 H62B 108.9 . . ?
H62A C62 H62B 107.7 . . ?
C61 C63 H63A 108.9 . . ?
C61 C63 H63B 108.9 . . ?
C61 C63 C68 113.4(3) . . ?
H63A C63 H63B 107.7 . . ?
C68 C63 H63A 108.9 . . ?
C68 C63 H63B 108.9 . . ?
C50 C64 H64A 109.2 . . ?
C50 C64 H64B 109.2 . . ?
C50 C64 C67 111.9(3) . . ?
H64A C64 H64B 107.9 . . ?
C67 C64 H64A 109.2 . . ?
C67 C64 H64B 109.2 . . ?
C58 C65 H65A 108.7 . . ?
C58 C65 H65B 108.7 . . ?
C58 C65 C67 114.2(2) . . ?
H65A C65 H65B 107.6 . . ?
C67 C65 H65A 108.7 . . ?
C67 C65 H65B 108.7 . . ?
N3 C66 H66A 109.5 . . ?
N3 C66 H66B 109.5 . . ?
N3 C66 H66C 109.5 . . ?
H66A C66 H66B 109.5 . . ?
H66A C66 H66C 109.5 . . ?
H66B C66 H66C 109.5 . . ?
C64 C67 H67A 109.1 . . ?
C64 C67 H67B 109.1 . . ?
C65 C67 C64 112.6(2) . . ?
C65 C67 H67A 109.1 . . ?
C65 C67 H67B 109.1 . . ?
H67A C67 H67B 107.8 . . ?
C58 C68 H68A 108.8 . . ?
C58 C68 H68B 108.8 . . ?
C63 C68 C58 113.8(3) . . ?
C63 C68 H68A 108.8 . . ?
C63 C68 H68B 108.8 . . ?
H68A C68 H68B 107.7 . . ?
N8 C69 H69 126.1 . . ?
C55 C69 N8 107.8(3) . . ?
C55 C69 H69 126.1 . . ?
C45 C70 H70A 109.2 . . ?
C45 C70 H70B 109.2 . . ?
C45 C70 C77 112.0(3) . . ?
H70A C70 H70B 107.9 . . ?
C77 C70 H70A 109.2 . . ?
C77 C70 H70B 109.2 . . ?
C44 C71 H71A 109.5 . . ?
C44 C71 H71B 109.5 . . ?
C44 C71 H71C 109.5 . . ?
H71A C71 H71B 109.5 . . ?
H71A C71 H71C 109.5 . . ?
H71B C71 H71C 109.5 . . ?
C57 C72 H72A 109.5 . . ?
C57 C72 H72B 109.5 . . ?
C57 C72 H72C 109.5 . . ?
H72A C72 H72B 109.5 . . ?
H72A C72 H72C 109.5 . . ?
H72B C72 H72C 109.5 . . ?
C56 C73 H73A 109.8 . . ?
C56 C73 H73B 109.8 . . ?
C56 C73 C78 109.2(3) . . ?
H73A C73 H73B 108.3 . . ?
C78 C73 H73A 109.8 . . ?
C78 C73 H73B 109.8 . . ?
C59 C74 H74A 109.5 . . ?
C59 C74 H74B 109.5 . . ?
C59 C74 H74C 109.5 . . ?
H74A C74 H74B 109.5 . . ?
H74A C74 H74C 109.5 . . ?
H74B C74 H74C 109.5 . . ?
N5 C75 H75A 109.5 . . ?
N5 C75 H75B 109.5 . . ?
N5 C75 H75C 109.5 . . ?
H75A C75 H75B 109.5 . . ?
H75A C75 H75C 109.5 . . ?
H75B C75 H75C 109.5 . . ?
N7 C76 H76A 109.5 . . ?
N7 C76 H76B 109.5 . . ?
N7 C76 H76C 109.5 . . ?
H76A C76 H76B 109.5 . . ?
H76A C76 H76C 109.5 . . ?
H76B C76 H76C 109.5 . . ?
C70 C77 H77A 109.2 . . ?
C70 C77 H77B 109.2 . . ?
H77A C77 H77B 107.9 . . ?
C80 C77 C70 112.2(3) . . ?
C80 C77 H77A 109.2 . . ?
C80 C77 H77B 109.2 . . ?
C73 C78 H78A 108.4 . . ?
C73 C78 H78B 108.4 . . ?
H78A C78 H78B 107.4 . . ?
C80 C78 C73 115.7(3) . . ?
C80 C78 H78A 108.4 . . ?
C80 C78 H78B 108.4 . . ?
N8 C79 H79A 109.5 . . ?
N8 C79 H79B 109.5 . . ?
N8 C79 H79C 109.5 . . ?
H79A C79 H79B 109.5 . . ?
H79A C79 H79C 109.5 . . ?
H79B C79 H79C 109.5 . . ?
C77 C80 C78 114.2(3) . . ?
C77 C80 H80A 108.7 . . ?
C77 C80 H80B 108.7 . . ?
C78 C80 H80A 108.7 . . ?
C78 C80 H80B 108.7 . . ?
H80A C80 H80B 107.6 . . ?

loop_
_geom_bond_atom_site_label_1
_geom_bond_atom_site_label_2
_geom_bond_distance
_geom_bond_site_symmetry_2
_geom_bond_publ_flag
Br1 Mn2 2.5231(5) . ?
Br2 Mn2 2.5277(5) . ?
Br3 Mn2 2.5008(5) . ?
Br4 Mn1 2.4918(5) . ?
Br5 Mn1 2.5347(6) . ?
Br6 Mn2 2.4923(6) . ?
Br7 Mn1 2.4741(5) . ?
Br8 Mn1 2.4994(6) . ?
N1 C7 1.317(4) . ?
N1 C26 1.475(3) . ?
N1 C40 1.373(4) . ?
N2 C1 1.316(4) . ?
N2 C24 1.382(4) . ?
N2 C53 1.464(3) . ?
N3 C1 1.327(4) . ?
N3 C30 1.374(4) . ?
N3 C66 1.470(4) . ?
N4 C10 1.330(4) . ?
N4 C28 1.376(4) . ?
N4 C56 1.472(4) . ?
N5 C7 1.330(4) . ?
N5 C52 1.370(4) . ?
N5 C75 1.469(4) . ?
N6 C12 1.333(4) . ?
N6 C50 1.462(4) . ?
N6 C55 1.377(4) . ?
N7 C10 1.321(4) . ?
N7 C20 1.373(4) . ?
N7 C76 1.472(3) . ?
N8 C12 1.331(4) . ?
N8 C69 1.374(4) . ?
N8 C79 1.457(4) . ?
C1 H1 0.9300 . ?
C2 H2A 0.9700 . ?
C2 H2B 0.9700 . ?
C2 C4 1.530(4) . ?
C2 C37 1.525(4) . ?
C3 H3A 0.9700 . ?
C3 H3B 0.9700 . ?
C3 C16 1.531(4) . ?
C3 C41 1.518(4) . ?
C4 H4A 0.9700 . ?
C4 H4B 0.9700 . ?
C4 C6 1.516(4) . ?
C5 H5A 0.9700 . ?
C5 H5B 0.9700 . ?
C5 C8 1.524(4) . ?
C5 C27 1.523(4) . ?
C6 H6A 0.9700 . ?
C6 H6B 0.9700 . ?
C6 C33 1.525(4) . ?
C7 H7 0.9300 . ?
C8 H8A 0.9700 . ?
C8 H8B 0.9700 . ?
C8 C15 1.532(4) . ?
C9 H9A 0.9700 . ?
C9 H9B 0.9700 . ?
C9 C23 1.531(4) . ?
C9 C42 1.524(4) . ?
C10 H10 0.9300 . ?
C11 H11A 0.9700 . ?
C11 H11B 0.9700 . ?
C11 C32 1.525(4) . ?
C11 C39 1.528(4) . ?
C12 H12 0.9300 . ?
C13 H13A 0.9700 . ?
C13 H13B 0.9700 . ?
C13 C35 1.531(4) . ?
C13 C42 1.518(4) . ?
C14 H14A 0.9700 . ?
C14 H14B 0.9700 . ?
C14 C41 1.529(4) . ?
C14 C46 1.523(4) . ?
C15 H15A 0.9700 . ?
C15 H15B 0.9700 . ?
C15 C47 1.522(4) . ?
C16 H16A 0.9700 . ?
C16 H16B 0.9700 . ?
C16 C21 1.525(4) . ?
C17 H17A 0.9700 . ?
C17 H17B 0.9700 . ?
C17 C32 1.526(4) . ?
C17 C36 1.527(4) . ?
C18 H18A 0.9700 . ?
C18 H18B 0.9700 . ?
C18 C22 1.527(3) . ?
C18 C27 1.530(4) . ?
C19 H19A 0.9700 . ?
C19 H19B 0.9700 . ?
C19 C23 1.524(4) . ?
C19 C26 1.528(4) . ?
C20 H20 0.9300 . ?
C20 C28 1.342(4) . ?
C21 H21A 0.9700 . ?
C21 H21B 0.9700 . ?
C21 C59 1.519(4) . ?
C22 H22A 0.9700 . ?
C22 H22B 0.9700 . ?
C22 C29 1.517(4) . ?
C23 H23A 0.9700 . ?
C23 H23B 0.9700 . ?
C24 H24 0.9300 . ?
C24 C30 1.352(4) . ?
C25 H25A 0.9700 . ?
C25 H25B 0.9700 . ?
C25 C35 1.515(4) . ?
C25 C46 1.527(4) . ?
C26 H26A 0.9700 . ?
C26 H26B 0.9700 . ?
C27 H27A 0.9700 . ?
C27 H27B 0.9700 . ?
C28 H28 0.9300 . ?
C29 H29A 0.9700 . ?
C29 H29B 0.9700 . ?
C29 C38 1.530(4) . ?
C30 H30 0.9300 . ?
C31 H31A 0.9700 . ?
C31 H31B 0.9700 . ?
C31 C39 1.524(4) . ?
C31 C44 1.526(4) . ?
C32 H32A 0.9700 . ?
C32 H32B 0.9700 . ?
C33 H33A 0.9700 . ?
C33 H33B 0.9700 . ?
C33 C38 1.514(4) . ?
C34 H34A 0.9600 . ?
C34 H34B 0.9600 . ?
C34 H34C 0.9600 . ?
C34 C37 1.520(4) . ?
C35 H35A 0.9700 . ?
C35 H35B 0.9700 . ?
C36 H36A 0.9700 . ?
C36 H36B 0.9700 . ?
C36 C43 1.534(4) . ?
C37 H37A 0.9700 . ?
C37 H37B 0.9700 . ?
C38 H38A 0.9700 . ?
C38 H38B 0.9700 . ?
C39 H39A 0.9700 . ?
C39 H39B 0.9700 . ?
C40 H40 0.9300 . ?
C40 C52 1.350(4) . ?
C41 H41A 0.9700 . ?
C41 H41B 0.9700 . ?
C42 H42A 0.9700 . ?
C42 H42B 0.9700 . ?
C43 H43A 0.9700 . ?
C43 H43B 0.9700 . ?
C43 C45 1.519(4) . ?
C44 H44A 0.9700 . ?
C44 H44B 0.9700 . ?
C44 C71 1.523(4) . ?
C45 H45A 0.9700 . ?
C45 H45B 0.9700 . ?
C45 C70 1.520(4) . ?
C46 H46A 0.9700 . ?
C46 H46B 0.9700 . ?
C47 H47A 0.9700 . ?
C47 H47B 0.9700 . ?
C47 C53 1.520(4) . ?
C48 H48A 0.9700 . ?
C48 H48B 0.9700 . ?
C48 C51 1.525(4) . ?
C48 C62 1.525(4) . ?
C49 H49A 0.9700 . ?
C49 H49B 0.9700 . ?
C49 C51 1.522(4) . ?
C49 C57 1.523(4) . ?
C50 H50A 0.9700 . ?
C50 H50B 0.9700 . ?
C50 C64 1.511(4) . ?
C51 H51A 0.9700 . ?
C51 H51B 0.9700 . ?
C52 H52 0.9300 . ?
C53 H53A 0.9700 . ?
C53 H53B 0.9700 . ?
C54 H54A 0.9700 . ?
C54 H54B 0.9700 . ?
C54 C60 1.524(4) . ?
C54 C61 1.523(4) . ?
C55 H55 0.9300 . ?
C55 C69 1.331(5) . ?
C56 H56A 0.9700 . ?
C56 H56B 0.9700 . ?
C56 C73 1.522(4) . ?
C57 H57A 0.9700 . ?
C57 H57B 0.9700 . ?
C57 C72 1.516(5) . ?
C58 H58A 0.9700 . ?
C58 H58B 0.9700 . ?
C58 C65 1.521(4) . ?
C58 C68 1.524(4) . ?
C59 H59A 0.9700 . ?
C59 H59B 0.9700 . ?
C59 C74 1.529(4) . ?
C60 H60A 0.9700 . ?
C60 H60B 0.9700 . ?
C60 C62 1.524(4) . ?
C61 H61A 0.9700 . ?
C61 H61B 0.9700 . ?
C61 C63 1.517(4) . ?
C62 H62A 0.9700 . ?
C62 H62B 0.9700 . ?
C63 H63A 0.9700 . ?
C63 H63B 0.9700 . ?
C63 C68 1.523(4) . ?
C64 H64A 0.9700 . ?
C64 H64B 0.9700 . ?
C64 C67 1.527(4) . ?
C65 H65A 0.9700 . ?
C65 H65B 0.9700 . ?
C65 C67 1.525(4) . ?
C66 H66A 0.9600 . ?
C66 H66B 0.9600 . ?
C66 H66C 0.9600 . ?
C67 H67A 0.9700 . ?
C67 H67B 0.9700 . ?
C68 H68A 0.9700 . ?
C68 H68B 0.9700 . ?
C69 H69 0.9300 . ?
C70 H70A 0.9700 . ?
C70 H70B 0.9700 . ?
C70 C77 1.549(4) . ?
C71 H71A 0.9600 . ?
C71 H71B 0.9600 . ?
C71 H71C 0.9600 . ?
C72 H72A 0.9600 . ?
C72 H72B 0.9600 . ?
C72 H72C 0.9600 . ?
C73 H73A 0.9700 . ?
C73 H73B 0.9700 . ?
C73 C78 1.553(5) . ?
C74 H74A 0.9600 . ?
C74 H74B 0.9600 . ?
C74 H74C 0.9600 . ?
C75 H75A 0.9600 . ?
C75 H75B 0.9600 . ?
C75 H75C 0.9600 . ?
C76 H76A 0.9600 . ?
C76 H76B 0.9600 . ?
C76 H76C 0.9600 . ?
C77 H77A 0.9700 . ?
C77 H77B 0.9700 . ?
C77 C80 1.513(5) . ?
C78 H78A 0.9700 . ?
C78 H78B 0.9700 . ?
C78 C80 1.527(4) . ?
C79 H79A 0.9600 . ?
C79 H79B 0.9600 . ?
C79 H79C 0.9600 . ?
C80 H80A 0.9700 . ?
C80 H80B 0.9700 . ?

loop_
_geom_torsion_atom_site_label_1
_geom_torsion_atom_site_label_2
_geom_torsion_atom_site_label_3
_geom_torsion_atom_site_label_4
_geom_torsion
_geom_torsion_site_symmetry_1
_geom_torsion_site_symmetry_2
_geom_torsion_site_symmetry_3
_geom_torsion_site_symmetry_4
_geom_torsion_publ_flag
N1 C40 C52 N5 0.0(4) . . . . ?
N2 C24 C30 N3 0.8(3) . . . . ?
N4 C56 C73 C78 156.9(3) . . . . ?
N6 C50 C64 C67 170.7(2) . . . . ?
N6 C55 C69 N8 0.5(4) . . . . ?
N7 C20 C28 N4 0.3(4) . . . . ?
C1 N2 C24 C30 -0.3(3) . . . . ?
C1 N2 C53 C47 -111.0(3) . . . . ?
C1 N3 C30 C24 -1.1(3) . . . . ?
C2 C4 C6 C33 178.5(2) . . . . ?
C3 C16 C21 C59 179.1(2) . . . . ?
C4 C2 C37 C34 173.5(3) . . . . ?
C4 C6 C33 C38 178.8(3) . . . . ?
C5 C8 C15 C47 179.9(3) . . . . ?
C6 C33 C38 C29 179.9(3) . . . . ?
C7 N1 C26 C19 109.5(3) . . . . ?
C7 N1 C40 C52 -0.4(4) . . . . ?
C7 N5 C52 C40 0.5(4) . . . . ?
C8 C5 C27 C18 -180.0(3) . . . . ?
C8 C15 C47 C53 178.3(3) . . . . ?
C10 N4 C28 C20 -0.2(3) . . . . ?
C10 N4 C56 C73 97.3(4) . . . . ?
C10 N7 C20 C28 -0.3(4) . . . . ?
C12 N6 C50 C64 -114.3(3) . . . . ?
C12 N6 C55 C69 -1.0(4) . . . . ?
C12 N8 C69 C55 0.2(4) . . . . ?
C15 C47 C53 N2 -176.9(3) . . . . ?
C16 C3 C41 C14 179.8(2) . . . . ?
C16 C21 C59 C74 -179.5(2) . . . . ?
C17 C36 C43 C45 179.6(3) . . . . ?
C18 C22 C29 C38 -179.9(2) . . . . ?
C20 N7 C10 N4 0.2(3) . . . . ?
C22 C18 C27 C5 -179.4(3) . . . . ?
C22 C29 C38 C33 179.5(2) . . . . ?
C23 C9 C42 C13 179.7(2) . . . . ?
C23 C19 C26 N1 178.2(2) . . . . ?
C24 N2 C1 N3 -0.4(3) . . . . ?
C24 N2 C53 C47 72.1(4) . . . . ?
C26 N1 C7 N5 -176.7(3) . . . . ?
C26 N1 C40 C52 177.0(3) . . . . ?
C26 C19 C23 C9 64.4(3) . . . . ?
C27 C5 C8 C15 179.8(3) . . . . ?
C27 C18 C22 C29 179.8(2) . . . . ?
C28 N4 C10 N7 0.0(3) . . . . ?
C28 N4 C56 C73 -89.3(4) . . . . ?
C30 N3 C1 N2 0.9(3) . . . . ?
C32 C11 C39 C31 180.0(3) . . . . ?
C32 C17 C36 C43 -179.7(2) . . . . ?
C35 C13 C42 C9 177.2(2) . . . . ?
C35 C25 C46 C14 -180.0(2) . . . . ?
C36 C17 C32 C11 179.6(3) . . . . ?
C36 C43 C45 C70 -178.7(3) . . . . ?
C37 C2 C4 C6 178.5(3) . . . . ?
C39 C11 C32 C17 -179.2(2) . . . . ?
C39 C31 C44 C71 -179.9(3) . . . . ?
C40 N1 C7 N5 0.7(3) . . . . ?
C40 N1 C26 C19 -67.6(3) . . . . ?
C41 C3 C16 C21 -180.0(2) . . . . ?
C41 C14 C46 C25 179.8(2) . . . . ?
C42 C9 C23 C19 169.2(2) . . . . ?
C42 C13 C35 C25 -178.9(2) . . . . ?
C43 C45 C70 C77 178.0(3) . . . . ?
C44 C31 C39 C11 179.2(3) . . . . ?
C45 C70 C77 C80 -179.1(3) . . . . ?
C46 C14 C41 C3 -179.7(2) . . . . ?
C46 C25 C35 C13 178.7(2) . . . . ?
C50 N6 C12 N8 -179.8(3) . . . . ?
C50 N6 C55 C69 180.0(3) . . . . ?
C50 C64 C67 C65 -73.9(3) . . . . ?
C51 C48 C62 C60 -179.7(2) . . . . ?
C51 C49 C57 C72 177.7(3) . . . . ?
C52 N5 C7 N1 -0.8(4) . . . . ?
C53 N2 C1 N3 -177.8(3) . . . . ?
C53 N2 C24 C30 177.1(3) . . . . ?
C54 C60 C62 C48 179.9(2) . . . . ?
C54 C61 C63 C68 -179.2(2) . . . . ?
C55 N6 C12 N8 1.1(3) . . . . ?
C55 N6 C50 C64 64.6(4) . . . . ?
C56 N4 C10 N7 174.2(3) . . . . ?
C56 N4 C28 C20 -174.7(3) . . . . ?
C56 C73 C78 C80 -177.4(3) . . . . ?
C57 C49 C51 C48 -180.0(2) . . . . ?
C58 C65 C67 C64 -178.4(3) . . . . ?
C60 C54 C61 C63 179.3(2) . . . . ?
C61 C54 C60 C62 -179.4(2) . . . . ?
C61 C63 C68 C58 179.6(2) . . . . ?
C62 C48 C51 C49 178.9(2) . . . . ?
C65 C58 C68 C63 178.7(2) . . . . ?
C66 N3 C1 N2 178.5(3) . . . . ?
C66 N3 C30 C24 -178.6(3) . . . . ?
C68 C58 C65 C67 68.1(4) . . . . ?
C69 N8 C12 N6 -0.8(4) . . . . ?
C70 C77 C80 C78 -173.4(3) . . . . ?
C73 C78 C80 C77 -74.6(4) . . . . ?
C75 N5 C7 N1 175.7(3) . . . . ?
C75 N5 C52 C40 -176.0(3) . . . . ?
C76 N7 C10 N4 -173.3(3) . . . . ?
C76 N7 C20 C28 173.3(3) . . . . ?
C79 N8 C12 N6 -178.2(3) . . . . ?
C79 N8 C69 C55 177.6(3) . . . . ?
